data_7154726
loop_
_publ_author_name
'Chen, Hui'
'Kaga, Atsushi'
'Chiba, Shunsuke'

_publ_section_title
;
 anti-Selective aminofluorination of alkenes with amidines mediated by
 hypervalent iodine(iii) reagents.
;
_journal_issue 24
_journal_name_full 'Organic &amp; biomolecular chemistry'
_journal_page_first 5481
_journal_page_last 5485
_journal_paper_doi 10.1039/c5ob01854d
_journal_volume 14
_journal_year 2016
_chemical_formula_sum 'C23 H21 F N2'
_chemical_formula_weight 344.42
_space_group_crystal_system monoclinic
_space_group_IT_number 14
_space_group_name_Hall '-P 2yn'
_space_group_name_H-M_alt 'P 1 21/n 1'
_symmetry_space_group_name_Hall '-P 2yn'
_symmetry_space_group_name_H-M 'P 1 21/n 1'
_atom_sites_solution_hydrogens geom
_audit_update_record
;
2015-09-05 deposited with the CCDC.
2015-09-17 downloaded from the CCDC.
;
_cell_angle_alpha 90
_cell_angle_beta 111.5789(13)
_cell_angle_gamma 90
_cell_formula_units_Z 8
_cell_length_a 23.8959(8)
_cell_length_b 5.8737(2)
_cell_length_c 27.3670(10)
_cell_measurement_reflns_used 6924
_cell_measurement_temperature 103.(2)
_cell_measurement_theta_max 30.3326
_cell_measurement_theta_min 2.8680
_cell_volume 3571.9(2)
_computing_cell_refinement 'SAINT V8.34A (Bruker AXS Inc., 2013)'
_computing_data_collection 'APEX2 (Bruker AXS Inc., 2014)'
_computing_data_reduction 'SAINT V8.34A (Bruker AXS Inc., 2013)'
_computing_molecular_graphics 'XP (Bruker AXS Inc., 2014)'
_computing_publication_material 'APEX2 (Bruker AXS Inc., 2014)'
_computing_structure_refinement 'SHELXL-2014/6 (Sheldrick, 2014)'
_diffrn_ambient_temperature 103.(2)
_diffrn_detector_area_resol_mean 8.3333
_diffrn_measured_fraction_theta_full 0.998
_diffrn_measured_fraction_theta_max 0.998
_diffrn_measurement_device_type 'CCD area detector'
_diffrn_measurement_method 'phi and omega scans'
_diffrn_radiation_monochromator graphite
_diffrn_radiation_type MoK\a
_diffrn_radiation_wavelength 0.71073
_diffrn_reflns_av_R_equivalents 0.0521
_diffrn_reflns_av_unetI/netI 0.0568
_diffrn_reflns_limit_h_max 26
_diffrn_reflns_limit_h_min -34
_diffrn_reflns_limit_k_max 8
_diffrn_reflns_limit_k_min -8
_diffrn_reflns_limit_l_max 38
_diffrn_reflns_limit_l_min -39
_diffrn_reflns_number 41456
_diffrn_reflns_theta_full 30.58
_diffrn_reflns_theta_max 30.58
_diffrn_reflns_theta_min 1.42
_diffrn_source 'fine-focus sealed tube'
_exptl_absorpt_coefficient_mu 0.082
_exptl_absorpt_correction_T_max 0.98
_exptl_absorpt_correction_T_min 0.85
_exptl_absorpt_correction_type multi-scan
_exptl_absorpt_process_details 'SADABS V2014/4 (Bruker AXS Inc.)'
_exptl_crystal_colour 'light yellow'
_exptl_crystal_density_diffrn 1.281
_exptl_crystal_density_method 'not measured'
_exptl_crystal_description block
_exptl_crystal_F_000 1456
_exptl_crystal_size_max 0.420
_exptl_crystal_size_mid 0.360
_exptl_crystal_size_min 0.240
_refine_diff_density_max 0.383
_refine_diff_density_min -0.336
_refine_ls_extinction_method none
_refine_ls_goodness_of_fit_ref 1.035
_refine_ls_hydrogen_treatment constr
_refine_ls_matrix_type full
_refine_ls_number_parameters 471
_refine_ls_number_reflns 10964
_refine_ls_number_restraints 0
_refine_ls_restrained_S_all 1.035
_refine_ls_R_factor_all 0.0846
_refine_ls_R_factor_gt 0.0547
_refine_ls_shift/su_max 0.000
_refine_ls_shift/su_mean 0.000
_refine_ls_structure_factor_coef Fsqd
_refine_ls_weighting_details 'w=1/[\s^2^(Fo^2^)+(0.0634P)^2^+1.1720P] where P=(Fo^2^+2Fc^2^)/3'
_refine_ls_weighting_scheme calc
_refine_ls_wR_factor_gt 0.1238
_refine_ls_wR_factor_ref 0.1447
_reflns_number_gt 7902
_reflns_number_total 10964
_reflns_threshold_expression 'I > 2\s(I)'
_cod_data_source_file c5ob01854d2.cif
_cod_data_source_block I
_cod_depositor_comments 'Adding full bibliography for 7154726.cif.'
_cod_database_code 7154726

loop_
_space_group_symop_operation_xyz
'x, y, z'
'-x+1/2, y+1/2, -z+1/2'
'-x, -y, -z'
'x-1/2, -y-1/2, z-1/2'

loop_
_atom_site_type_symbol
_atom_site_label
_atom_site_fract_x
_atom_site_fract_y
_atom_site_fract_z
_atom_site_U_iso_or_equiv
_atom_site_adp_type
_atom_site_calc_flag
_atom_site_refinement_flags_adp
_atom_site_refinement_flags_posn
_atom_site_occupancy
C C1 0.34077(6) 0.3988(2) 0.12637(5) 0.0148(3) Uani d . . 1
C C2 0.26198(7) 0.6356(3) 0.12115(6) 0.0205(3) Uani d . . 1
H H2A 0.2674 0.8002 0.1166 0.025 Uiso calc U R 1
H H2B 0.2286 0.6142 0.1339 0.025 Uiso calc U R 1
C C3 0.25067(6) 0.5033(2) 0.06978(6) 0.0152(3) Uani d . . 1
H H3 0.2425 0.6144 0.0403 0.018 Uiso calc U R 1
C C4 0.19734(6) 0.3369(2) 0.05645(5) 0.0152(3) Uani d . . 1
C C5 0.19110(7) 0.1874(3) 0.00976(6) 0.0225(3) Uani d . . 1
H H5A 0.1576 0.081 0.0037 0.034 Uiso calc U R 1
H H5B 0.2284 0.1016 0.0168 0.034 Uiso calc U R 1
H H5C 0.1832 0.2826 -0.0215 0.034 Uiso calc U R 1
C C6 0.13985(6) 0.4644(2) 0.04966(5) 0.0144(3) Uani d . . 1
C C7 0.11788(7) 0.6228(2) 0.00908(6) 0.0198(3) Uani d . . 1
H H7 0.1383 0.6458 -0.0145 0.024 Uiso calc U R 1
C C8 0.06647(7) 0.7468(3) 0.00296(7) 0.0270(4) Uani d . . 1
H H8 0.0518 0.8544 -0.0248 0.032 Uiso calc U R 1
C C9 0.03635(7) 0.7150(3) 0.03698(7) 0.0278(4) Uani d . . 1
H H9 0.0015 0.8024 0.0331 0.033 Uiso calc U R 1
C C10 0.05714(7) 0.5556(3) 0.07670(6) 0.0245(3) Uani d . . 1
H H10 0.0362 0.5319 0.0998 0.029 Uiso calc U R 1
C C11 0.10860(7) 0.4297(3) 0.08301(6) 0.0201(3) Uani d . . 1
H H11 0.1225 0.3194 0.1102 0.024 Uiso calc U R 1
C C12 0.40257(6) 0.3062(2) 0.14923(6) 0.0155(3) Uani d . . 1
C C13 0.41663(7) 0.0987(3) 0.13177(6) 0.0204(3) Uani d . . 1
H H13 0.3865 0.0159 0.105 0.024 Uiso calc U R 1
C C14 0.47489(7) 0.0134(3) 0.15364(6) 0.0250(3) Uani d . . 1
H H14 0.4844 -0.1286 0.142 0.03 Uiso calc U R 1
C C15 0.51916(7) 0.1344(3) 0.19236(6) 0.0247(3) Uani d . . 1
H H15 0.5589 0.0752 0.2071 0.03 Uiso calc U R 1
C C16 0.50550(7) 0.3417(3) 0.20955(6) 0.0224(3) Uani d . . 1
H H16 0.5359 0.4251 0.2359 0.027 Uiso calc U R 1
C C17 0.44730(6) 0.4273(2) 0.18807(6) 0.0177(3) Uani d . . 1
H H17 0.438 0.5691 0.1999 0.021 Uiso calc U R 1
C C18 0.32584(6) 0.4893(2) 0.21011(6) 0.0150(3) Uani d . . 1
C C19 0.34850(6) 0.2837(2) 0.23573(6) 0.0163(3) Uani d . . 1
H H19 0.3593 0.1649 0.2174 0.02 Uiso calc U R 1
C C20 0.35512(7) 0.2535(2) 0.28783(6) 0.0190(3) Uani d . . 1
H H20 0.3715 0.1151 0.3052 0.023 Uiso calc U R 1
C C21 0.33817(6) 0.4227(3) 0.31496(6) 0.0194(3) Uani d . . 1
H H21 0.3432 0.4015 0.3508 0.023 Uiso calc U R 1
C C22 0.31371(6) 0.6234(3) 0.28908(6) 0.0196(3) Uani d . . 1
H H22 0.3006 0.738 0.3069 0.024 Uiso calc U R 1
C C23 0.30825(6) 0.6583(2) 0.23740(6) 0.0182(3) Uani d . . 1
H H23 0.2924 0.798 0.2205 0.022 Uiso calc U R 1
C C24 0.82613(6) 0.3670(2) 0.12100(5) 0.0140(3) Uani d . . 1
C C25 0.74811(6) 0.5910(2) 0.12345(6) 0.0176(3) Uani d . . 1
H H25A 0.7513 0.7585 0.1213 0.021 Uiso calc U R 1
H H25B 0.7169 0.5539 0.138 0.021 Uiso calc U R 1
C C26 0.73432(6) 0.4780(2) 0.06934(6) 0.0142(3) Uani d . . 1
H H26 0.726 0.6003 0.0422 0.017 Uiso calc U R 1
C C27 0.67981(6) 0.3173(2) 0.05368(5) 0.0138(3) Uani d . . 1
C C28 0.66850(7) 0.1968(2) 0.00203(6) 0.0187(3) Uani d . . 1
H H28A 0.634 0.0942 -0.0056 0.028 Uiso calc U R 1
H H28B 0.7042 0.1086 0.0044 0.028 Uiso calc U R 1
H H28C 0.66 0.3096 -0.0262 0.028 Uiso calc U R 1
C C29 0.62443(6) 0.4432(2) 0.05379(5) 0.0128(3) Uani d . . 1
C C30 0.60564(6) 0.6378(2) 0.02279(6) 0.0184(3) Uani d . . 1
H H30 0.6267 0.6867 0.0012 0.022 Uiso calc U R 1
C C31 0.55620(7) 0.7600(2) 0.02340(7) 0.0220(3) Uani d . . 1
H H31 0.544 0.8936 0.0026 0.026 Uiso calc U R 1
C C32 0.52462(7) 0.6892(3) 0.05397(6) 0.0210(3) Uani d . . 1
H H32 0.4909 0.7741 0.0544 0.025 Uiso calc U R 1
C C33 0.54230(6) 0.4941(3) 0.08402(6) 0.0197(3) Uani d . . 1
H H33 0.5203 0.4438 0.1047 0.024 Uiso calc U R 1
C C34 0.59210(6) 0.3711(2) 0.08408(6) 0.0168(3) Uani d . . 1
H H34 0.604 0.2375 0.1049 0.02 Uiso calc U R 1
C C35 0.88856(6) 0.2788(2) 0.13893(6) 0.0162(3) Uani d . . 1
C C36 0.90092(7) 0.0717(3) 0.12026(6) 0.0227(3) Uani d . . 1
H H36 0.8691 -0.0173 0.0969 0.027 Uiso calc U R 1
C C37 0.96024(8) -0.0044(3) 0.13607(7) 0.0319(4) Uani d . . 1
H H37 0.9687 -0.146 0.1235 0.038 Uiso calc U R 1
C C38 1.00684(8) 0.1251(3) 0.16997(7) 0.0346(4) Uani d . . 1
H H38 1.0472 0.0727 0.1804 0.041 Uiso calc U R 1
C C39 0.99465(7) 0.3302(3) 0.18851(7) 0.0310(4) Uani d . . 1
H H39 1.0266 0.4189 0.2117 0.037 Uiso calc U R 1
C C40 0.93583(7) 0.4073(3) 0.17336(6) 0.0215(3) Uani d . . 1
H H40 0.9277 0.5482 0.1865 0.026 Uiso calc U R 1
C C41 0.82050(6) 0.4442(2) 0.20913(5) 0.0134(3) Uani d . . 1
C C42 0.84645(6) 0.2395(2) 0.23278(6) 0.0151(3) Uani d . . 1
H H42 0.8552 0.1235 0.2124 0.018 Uiso calc U R 1
C C43 0.85949(6) 0.2062(2) 0.28613(6) 0.0173(3) Uani d . . 1
H H43 0.8782 0.0685 0.3022 0.021 Uiso calc U R 1
C C44 0.84561(6) 0.3712(2) 0.31622(6) 0.0173(3) Uani d . . 1
H H44 0.8551 0.3481 0.3527 0.021 Uiso calc U R 1
C C45 0.81770(6) 0.5706(2) 0.29209(6) 0.0174(3) Uani d . . 1
H H45 0.8069 0.6825 0.3121 0.021 Uiso calc U R 1
C C46 0.80548(6) 0.6082(2) 0.23913(6) 0.0163(3) Uani d . . 1
H H46 0.7868 0.7461 0.2232 0.02 Uiso calc U R 1
F F1 0.21056(4) 0.19130(14) 0.10066(4) 0.0228(2) Uani d . . 1
F F2 0.69428(4) 0.14717(14) 0.09323(3) 0.02040(19) Uani d . . 1
N N1 0.30768(5) 0.3817(2) 0.07741(5) 0.0170(2) Uani d . . 1
N N2 0.31808(5) 0.5304(2) 0.15719(5) 0.0163(2) Uani d . . 1
N N3 0.79010(5) 0.3575(2) 0.07276(5) 0.0164(2) Uani d . . 1
N N4 0.80643(5) 0.4886(2) 0.15515(5) 0.0151(2) Uani d . . 1

loop_
_atom_site_aniso_label
_atom_site_aniso_U_11
_atom_site_aniso_U_22
_atom_site_aniso_U_33
_atom_site_aniso_U_12
_atom_site_aniso_U_13
_atom_site_aniso_U_23
C1 0.0154(6) 0.0142(6) 0.0160(7) 0.0030(5) 0.0072(6) 0.0015(5)
C2 0.0168(7) 0.0202(7) 0.0199(8) 0.0073(5) 0.0015(6) -0.0012(6)
C3 0.0138(6) 0.0163(6) 0.0150(7) 0.0040(5) 0.0046(5) 0.0018(5)
C4 0.0178(7) 0.0142(6) 0.0148(7) 0.0040(5) 0.0073(6) 0.0044(5)
C5 0.0247(8) 0.0179(7) 0.0278(9) -0.0002(6) 0.0132(7) -0.0049(6)
C6 0.0143(6) 0.0128(6) 0.0150(7) 0.0006(5) 0.0039(5) -0.0006(5)
C7 0.0182(7) 0.0184(7) 0.0230(8) 0.0010(5) 0.0079(6) 0.0049(6)
C8 0.0211(8) 0.0227(7) 0.0355(10) 0.0070(6) 0.0083(7) 0.0115(7)
C9 0.0186(8) 0.0283(8) 0.0372(10) 0.0084(6) 0.0111(7) 0.0015(7)
C10 0.0186(7) 0.0328(8) 0.0239(8) 0.0047(6) 0.0100(6) -0.0010(6)
C11 0.0182(7) 0.0257(7) 0.0167(7) 0.0044(6) 0.0068(6) 0.0030(6)
C12 0.0142(6) 0.0189(6) 0.0151(7) 0.0047(5) 0.0074(5) 0.0030(5)
C13 0.0215(7) 0.0221(7) 0.0185(7) 0.0061(6) 0.0083(6) -0.0005(6)
C14 0.0277(8) 0.0260(8) 0.0256(8) 0.0132(6) 0.0148(7) 0.0040(6)
C15 0.0165(7) 0.0366(9) 0.0235(8) 0.0111(6) 0.0102(6) 0.0100(7)
C16 0.0142(7) 0.0316(8) 0.0218(8) 0.0018(6) 0.0071(6) 0.0028(6)
C17 0.0151(7) 0.0194(7) 0.0205(7) 0.0015(5) 0.0086(6) 0.0007(5)
C18 0.0094(6) 0.0181(6) 0.0165(7) -0.0006(5) 0.0035(5) -0.0035(5)
C19 0.0148(6) 0.0154(6) 0.0209(7) -0.0002(5) 0.0090(6) -0.0015(5)
C20 0.0181(7) 0.0197(7) 0.0212(8) -0.0033(5) 0.0095(6) 0.0001(6)
C21 0.0159(7) 0.0265(7) 0.0181(7) -0.0081(5) 0.0090(6) -0.0050(6)
C22 0.0138(6) 0.0241(7) 0.0221(8) -0.0026(5) 0.0080(6) -0.0101(6)
C23 0.0136(6) 0.0185(7) 0.0205(7) 0.0013(5) 0.0041(6) -0.0054(5)
C24 0.0125(6) 0.0152(6) 0.0152(7) 0.0027(5) 0.0061(5) 0.0024(5)
C25 0.0135(6) 0.0200(7) 0.0160(7) 0.0064(5) 0.0015(6) -0.0017(5)
C26 0.0115(6) 0.0155(6) 0.0149(7) 0.0040(5) 0.0040(5) 0.0021(5)
C27 0.0149(6) 0.0128(6) 0.0140(7) 0.0039(5) 0.0054(5) 0.0048(5)
C28 0.0194(7) 0.0165(6) 0.0212(8) 0.0004(5) 0.0088(6) -0.0022(5)
C29 0.0111(6) 0.0124(6) 0.0138(7) 0.0010(4) 0.0034(5) 0.0000(5)
C30 0.0155(7) 0.0161(6) 0.0240(8) 0.0023(5) 0.0078(6) 0.0058(6)
C31 0.0179(7) 0.0158(7) 0.0311(9) 0.0061(5) 0.0075(7) 0.0066(6)
C32 0.0146(7) 0.0240(7) 0.0237(8) 0.0063(5) 0.0061(6) -0.0018(6)
C33 0.0154(7) 0.0283(8) 0.0162(7) 0.0023(5) 0.0068(6) 0.0013(6)
C34 0.0155(7) 0.0189(7) 0.0149(7) 0.0030(5) 0.0042(5) 0.0039(5)
C35 0.0143(6) 0.0223(7) 0.0135(7) 0.0069(5) 0.0071(5) 0.0055(5)
C36 0.0254(8) 0.0251(8) 0.0199(8) 0.0102(6) 0.0110(6) 0.0028(6)
C37 0.0359(10) 0.0354(9) 0.0340(10) 0.0227(8) 0.0242(8) 0.0138(7)
C38 0.0190(8) 0.0540(12) 0.0352(10) 0.0190(8) 0.0152(8) 0.0215(9)
C39 0.0144(7) 0.0486(11) 0.0298(9) 0.0022(7) 0.0078(7) 0.0120(8)
C40 0.0161(7) 0.0279(8) 0.0210(8) 0.0012(6) 0.0075(6) 0.0047(6)
C41 0.0084(6) 0.0162(6) 0.0146(7) -0.0009(5) 0.0030(5) -0.0017(5)
C42 0.0148(6) 0.0148(6) 0.0173(7) -0.0001(5) 0.0079(6) -0.0011(5)
C43 0.0163(7) 0.0163(6) 0.0199(7) -0.0014(5) 0.0074(6) 0.0021(5)
C44 0.0141(6) 0.0225(7) 0.0156(7) -0.0065(5) 0.0058(6) -0.0019(5)
C45 0.0135(6) 0.0207(7) 0.0189(7) -0.0030(5) 0.0069(6) -0.0067(5)
C46 0.0124(6) 0.0175(6) 0.0171(7) 0.0018(5) 0.0034(5) -0.0032(5)
F1 0.0258(5) 0.0208(4) 0.0255(5) 0.0099(3) 0.0138(4) 0.0127(4)
F2 0.0230(4) 0.0181(4) 0.0226(5) 0.0091(3) 0.0113(4) 0.0109(3)
N1 0.0146(6) 0.0192(6) 0.0178(6) 0.0047(4) 0.0067(5) 0.0016(5)
N2 0.0140(6) 0.0176(6) 0.0159(6) 0.0069(4) 0.0038(5) -0.0009(4)
N3 0.0122(5) 0.0209(6) 0.0166(6) 0.0050(4) 0.0058(5) 0.0015(5)
N4 0.0117(5) 0.0189(6) 0.0134(6) 0.0063(4) 0.0031(5) -0.0006(4)

loop_
_atom_type_symbol
_atom_type_description
_atom_type_scat_dispersion_real
_atom_type_scat_dispersion_imag
_atom_type_scat_source
C C 0.0033 0.0016 'International Tables Vol C Tables 4.2.6.8 and 6.1.1.4'
H H 0.0000 0.0000 'International Tables Vol C Tables 4.2.6.8 and 6.1.1.4'
N N 0.0061 0.0033 'International Tables Vol C Tables 4.2.6.8 and 6.1.1.4'
F F 0.0171 0.0103 'International Tables Vol C Tables 4.2.6.8 and 6.1.1.4'

loop_
_geom_angle_atom_site_label_1
_geom_angle_atom_site_label_2
_geom_angle_atom_site_label_3
_geom_angle
N1 C1 N2 116.60(12)
N1 C1 C12 123.22(13)
N2 C1 C12 119.90(12)
N2 C2 C3 102.12(11)
N1 C3 C4 111.42(11)
N1 C3 C2 105.70(11)
C4 C3 C2 112.86(12)
F1 C4 C5 106.98(11)
F1 C4 C6 108.07(11)
C5 C4 C6 112.35(12)
F1 C4 C3 105.97(11)
C5 C4 C3 112.62(12)
C6 C4 C3 110.48(11)
C11 C6 C7 118.99(13)
C11 C6 C4 121.92(12)
C7 C6 C4 119.09(13)
C8 C7 C6 120.31(15)
C9 C8 C7 120.38(15)
C10 C9 C8 119.72(14)
C9 C10 C11 120.28(15)
C10 C11 C6 120.28(14)
C17 C12 C13 119.55(13)
C17 C12 C1 120.09(12)
C13 C12 C1 120.36(13)
C14 C13 C12 119.78(14)
C15 C14 C13 120.40(14)
C14 C15 C16 120.04(14)
C15 C16 C17 119.85(15)
C16 C17 C12 120.38(14)
C23 C18 C19 118.79(14)
C23 C18 N2 118.39(13)
C19 C18 N2 122.79(12)
C20 C19 C18 120.12(13)
C21 C20 C19 120.88(14)
C20 C21 C22 119.09(14)
C23 C22 C21 120.62(13)
C22 C23 C18 120.44(14)
N3 C24 N4 116.67(12)
N3 C24 C35 122.51(13)
N4 C24 C35 120.41(12)
N4 C25 C26 102.20(10)
N3 C26 C27 112.04(11)
N3 C26 C25 105.97(11)
C27 C26 C25 113.06(12)
F2 C27 C28 107.02(11)
F2 C27 C29 108.05(11)
C28 C27 C29 111.94(11)
F2 C27 C26 106.02(10)
C28 C27 C26 112.92(12)
C29 C27 C26 110.53(11)
C34 C29 C30 119.11(13)
C34 C29 C27 121.95(12)
C30 C29 C27 118.95(12)
C31 C30 C29 120.09(14)
C32 C31 C30 120.60(14)
C31 C32 C33 119.62(14)
C32 C33 C34 120.33(14)
C29 C34 C33 120.24(13)
C36 C35 C40 119.46(13)
C36 C35 C24 120.51(13)
C40 C35 C24 119.99(13)
C35 C36 C37 119.65(16)
C38 C37 C36 120.44(16)
C39 C38 C37 119.96(15)
C38 C39 C40 120.22(17)
C39 C40 C35 120.27(16)
C46 C41 C42 119.17(13)
C46 C41 N4 118.28(12)
C42 C41 N4 122.49(12)
C43 C42 C41 119.84(13)
C44 C43 C42 120.94(13)
C43 C44 C45 118.98(13)
C46 C45 C44 120.70(13)
C45 C46 C41 120.28(13)
C1 N1 C3 106.86(12)
C1 N2 C18 126.38(11)
C1 N2 C2 106.73(11)
C18 N2 C2 120.10(12)
C24 N3 C26 106.95(11)
C24 N4 C41 126.81(11)
C24 N4 C25 107.17(11)
C41 N4 C25 120.07(11)

loop_
_geom_bond_atom_site_label_1
_geom_bond_atom_site_label_2
_geom_bond_distance
C1 N1 1.2851(18)
C1 N2 1.3924(18)
C1 C12 1.4793(18)
C2 N2 1.4760(17)
C2 C3 1.541(2)
C3 N1 1.4834(17)
C3 C4 1.5394(19)
C4 F1 1.4191(15)
C4 C5 1.512(2)
C4 C6 1.5147(19)
C6 C11 1.391(2)
C6 C7 1.3952(19)
C7 C8 1.384(2)
C8 C9 1.383(2)
C9 C10 1.381(2)
C10 C11 1.390(2)
C12 C17 1.394(2)
C12 C13 1.3947(19)
C13 C14 1.391(2)
C14 C15 1.386(2)
C15 C16 1.387(2)
C16 C17 1.389(2)
C18 C23 1.3968(19)
C18 C19 1.4010(19)
C18 N2 1.4115(19)
C19 C20 1.387(2)
C20 C21 1.387(2)
C21 C22 1.389(2)
C22 C23 1.387(2)
C24 N3 1.2850(18)
C24 N4 1.3888(17)
C24 C35 1.4822(18)
C25 N4 1.4721(17)
C25 C26 1.544(2)
C26 N3 1.4811(17)
C26 C27 1.5364(19)
C27 F2 1.4191(15)
C27 C28 1.513(2)
C27 C29 1.5168(18)
C29 C34 1.391(2)
C29 C30 1.3957(18)
C30 C31 1.388(2)
C31 C32 1.381(2)
C32 C33 1.383(2)
C33 C34 1.3913(19)
C35 C36 1.392(2)
C35 C40 1.397(2)
C36 C37 1.395(2)
C37 C38 1.386(3)
C38 C39 1.379(3)
C39 C40 1.387(2)
C41 C46 1.3956(19)
C41 C42 1.3977(18)
C41 N4 1.4134(18)
C42 C43 1.390(2)
C43 C44 1.389(2)
C44 C45 1.389(2)
C45 C46 1.387(2)
